data_7006875
loop_
_publ_author_name
'Slater, Jonathan W.'
'D'Alessandro, Deanna M'
'Keene, F. Richard'
'Steel, Peter J.'

_publ_section_title
;
 Metal-metal interactions in dinuclear ruthenium complexes containing
 bridging 4,5-di(2-pyridyl)imidazolates and related ligands.
;
_journal_issue 16
_journal_name_full 'Dalton transactions (Cambridge, England : 2003)'
_journal_page_first 1954
_journal_page_last 1962
_journal_paper_doi 10.1039/b514976m
_journal_year 2006
_chemical_formula_moiety 'C53 H41 N12 Ru2, 3(F6 P), O'
_chemical_formula_sum 'C53 H41 F18 N12 O P3 Ru2'
_chemical_formula_weight 1499.03
_chemical_name_common rac-9a
_chemical_name_systematic
;
rac-9a
;
_space_group_IT_number 152
_symmetry_cell_setting trigonal
_symmetry_space_group_name_Hall 'P 31 2"'
_symmetry_space_group_name_H-M 'P 31 2 1'
_atom_sites_solution_hydrogens geom
_atom_sites_solution_primary direct
_atom_sites_solution_secondary difmap
_audit_creation_method SHELXL-97
_cell_angle_alpha 90.00
_cell_angle_beta 90.00
_cell_angle_gamma 120.00
_cell_formula_units_Z 6
_cell_length_a 14.0309(12)
_cell_length_b 14.0309(12)
_cell_length_c 54.000(10)
_cell_measurement_reflns_used 1887
_cell_measurement_temperature 163(2)
_cell_measurement_theta_max 14.74
_cell_measurement_theta_min 2.26
_cell_volume 9207(2)
_computing_cell_refinement 'Bruker SMART'
_computing_data_collection 'Bruker SMART'
_computing_data_reduction 'Bruker SAINT'
_computing_molecular_graphics 'Bruker SHELXTL'
_computing_publication_material 'Bruker SHELXTL'
_computing_structure_refinement 'SHELXL-97 (Sheldrick, 1997)'
_computing_structure_solution 'SHELXS-97 (Sheldrick, 1990)'
_diffrn_ambient_temperature 163(2)
_diffrn_measured_fraction_theta_full 0.997
_diffrn_measured_fraction_theta_max 0.997
_diffrn_measurement_device_type 'CCD area detector'
_diffrn_measurement_method 'phi and omega scans'
_diffrn_radiation_monochromator graphite
_diffrn_radiation_source 'fine-focus sealed tube'
_diffrn_radiation_type MoK\a
_diffrn_radiation_wavelength 0.71073
_diffrn_reflns_av_R_equivalents 0.2491
_diffrn_reflns_av_sigmaI/netI 0.5069
_diffrn_reflns_limit_h_max 16
_diffrn_reflns_limit_h_min -14
_diffrn_reflns_limit_k_max 6
_diffrn_reflns_limit_k_min -16
_diffrn_reflns_limit_l_max 63
_diffrn_reflns_limit_l_min -64
_diffrn_reflns_number 63993
_diffrn_reflns_theta_full 25.05
_diffrn_reflns_theta_max 25.05
_diffrn_reflns_theta_min 1.72
_exptl_absorpt_coefficient_mu 0.674
_exptl_absorpt_correction_T_max 0.993
_exptl_absorpt_correction_T_min 0.842
_exptl_absorpt_correction_type multi-scan
_exptl_absorpt_process_details SADABS
_exptl_crystal_colour red
_exptl_crystal_density_diffrn 1.622
_exptl_crystal_density_method 'not measured'
_exptl_crystal_description plate
_exptl_crystal_F_000 4476
_exptl_crystal_size_max 0.53
_exptl_crystal_size_mid 0.31
_exptl_crystal_size_min 0.01
_refine_diff_density_max 0.466
_refine_diff_density_min -0.650
_refine_diff_density_rms 0.082
_refine_ls_abs_structure_details 'Flack H D (1983), Acta Cryst. A39, 876-881'
_refine_ls_abs_structure_Flack -0.02(4)
_refine_ls_extinction_method none
_refine_ls_goodness_of_fit_ref 0.605
_refine_ls_hydrogen_treatment constr
_refine_ls_matrix_type full
_refine_ls_number_parameters 822
_refine_ls_number_reflns 10749
_refine_ls_number_restraints 782
_refine_ls_restrained_S_all 0.602
_refine_ls_R_factor_all 0.1978
_refine_ls_R_factor_gt 0.0560
_refine_ls_shift/su_max 0.018
_refine_ls_shift/su_mean 0.001
_refine_ls_structure_factor_coef Fsqd
_refine_ls_weighting_details 'calc w=1/[\s^2^(Fo^2^)+(0.0200P)^2^+0.0000P] where P=(Fo^2^+2Fc^2^)/3'
_refine_ls_weighting_scheme calc
_refine_ls_wR_factor_gt 0.0651
_refine_ls_wR_factor_ref 0.0849
_reflns_number_gt 3315
_reflns_number_total 10749
_reflns_threshold_expression >2sigma(I)
_cod_data_source_file b514976m.txt
_cod_data_source_block 3jsc
_cod_depositor_comments
;
The following automatic conversions were performed:
'_symmetry_cell_setting' value 'Trigonal' changed to 'trigonal' according
to '/home/saulius/struct/CIF-dictionaries/cif_core.dic' dictionary named
'cif_core.dic' version 2.4.1 from 2010-06-29.

Automatic conversion script
Id: cif_fix_enum 1527 2010-12-29 10:47:43Z saulius 
;
_cod_original_cell_volume 9206(2)
_cod_original_sg_symbol_H-M P3(1)21
_cod_database_code 7006875

loop_
_symmetry_equiv_pos_as_xyz
'x, y, z'
'-y, x-y, z+1/3'
'-x+y, -x, z+2/3'
'y, x, -z'
'x-y, -y, -z+2/3'
'-x, -x+y, -z+1/3'

loop_
_atom_site_label
_atom_site_type_symbol
_atom_site_fract_x
_atom_site_fract_y
_atom_site_fract_z
_atom_site_U_iso_or_equiv
_atom_site_adp_type
_atom_site_occupancy
_atom_site_symmetry_multiplicity
_atom_site_calc_flag
_atom_site_refinement_flags
_atom_site_disorder_assembly
_atom_site_disorder_group
Ru1 Ru 0.09560(7) 0.35078(7) 0.872969(17) 0.0335(3) Uani 1 1 d . . .
Ru2 Ru 0.04117(7) 0.56753(7) 0.967019(17) 0.0335(3) Uani 1 1 d . . .
N1 N 0.0487(7) 0.4284(6) 0.89867(14) 0.024(2) Uani 1 1 d U . .
C2 C 0.0989(9) 0.4959(8) 0.91754(18) 0.026(3) Uani 1 1 d U . .
H2A H 0.1766 0.5375 0.9194 0.031 Uiso 1 1 calc R . .
N3 N 0.0291(7) 0.4988(6) 0.93331(14) 0.029(2) Uani 1 1 d U . .
C4 C -0.0773(9) 0.4296(8) 0.9250(2) 0.031(3) Uani 1 1 d U . .
C5 C -0.0676(8) 0.3818(8) 0.9023(2) 0.034(3) Uani 1 1 d U . .
N1' N -0.0746(6) 0.2691(6) 0.86790(15) 0.032(2) Uani 1 1 d U . .
C2' C -0.1329(9) 0.2987(9) 0.8831(2) 0.034(3) Uani 1 1 d U . .
C3' C -0.2502(9) 0.2554(10) 0.8793(2) 0.063(4) Uani 1 1 d U . .
H3'A H -0.2923 0.2735 0.8900 0.075 Uiso 1 1 calc R . .
C4' C -0.2971(10) 0.1865(11) 0.8592(2) 0.080(4) Uani 1 1 d U . .
H4'A H -0.3715 0.1639 0.8553 0.096 Uiso 1 1 calc R . .
C5' C -0.2421(9) 0.1477(10) 0.84409(19) 0.067(4) Uani 1 1 d U . .
H5'A H -0.2789 0.0933 0.8317 0.081 Uiso 1 1 calc R . .
C6' C -0.1285(9) 0.1955(9) 0.84867(18) 0.046(3) Uani 1 1 d U . .
H6'A H -0.0865 0.1765 0.8381 0.055 Uiso 1 1 calc R . .
N1" N -0.1304(6) 0.4748(7) 0.96258(16) 0.028(2) Uani 1 1 d U . .
C2" C -0.1635(10) 0.4189(9) 0.9411(2) 0.037(3) Uani 1 1 d U . .
C3" C -0.2786(9) 0.3620(9) 0.9354(2) 0.050(3) Uani 1 1 d U . .
H3"A H -0.3042 0.3244 0.9201 0.060 Uiso 1 1 calc R . .
C4" C -0.3509(9) 0.3618(10) 0.9520(2) 0.055(4) Uani 1 1 d U . .
H4"A H -0.4274 0.3214 0.9484 0.065 Uiso 1 1 calc R . .
C5" C -0.3176(9) 0.4176(9) 0.9737(2) 0.044(3) Uani 1 1 d U . .
H5"A H -0.3687 0.4197 0.9849 0.052 Uiso 1 1 calc R . .
C6" C -0.2021(9) 0.4734(8) 0.97906(19) 0.037(3) Uani 1 1 d U . .
H6"A H -0.1762 0.5098 0.9945 0.044 Uiso 1 1 calc R . .
N11 N 0.1415(7) 0.2773(7) 0.84593(16) 0.036(2) Uani 1 1 d U . .
C12 C 0.1607(9) 0.3219(9) 0.8230(2) 0.038(3) Uani 1 1 d U . .
C13 C 0.1978(11) 0.2827(9) 0.8034(2) 0.063(3) Uani 1 1 d U . .
H13A H 0.2089 0.3135 0.7872 0.075 Uiso 1 1 calc R . .
C14 C 0.2173(10) 0.1972(10) 0.8085(2) 0.063(3) Uani 1 1 d U . .
H14A H 0.2401 0.1675 0.7955 0.076 Uiso 1 1 calc R . .
C15 C 0.2044(10) 0.1540(10) 0.8321(2) 0.062(4) Uani 1 1 d U . .
H15A H 0.2222 0.0984 0.8356 0.074 Uiso 1 1 calc R . .
C16 C 0.1642(9) 0.1948(8) 0.8506(2) 0.046(3) Uani 1 1 d U . .
H16A H 0.1524 0.1643 0.8667 0.056 Uiso 1 1 calc R . .
N21 N 0.1070(6) 0.4412(7) 0.84264(16) 0.033(2) Uani 1 1 d U . .
C22 C 0.1347(9) 0.4094(8) 0.8205(2) 0.033(3) Uani 1 1 d U . .
C23 C 0.1477(9) 0.4671(9) 0.7985(2) 0.048(3) Uani 1 1 d U . .
H23A H 0.1720 0.4490 0.7838 0.057 Uiso 1 1 calc R . .
C24 C 0.1242(10) 0.5512(10) 0.7990(2) 0.063(4) Uani 1 1 d U . .
H24A H 0.1276 0.5885 0.7841 0.075 Uiso 1 1 calc R . .
C25 C 0.0962(10) 0.5823(9) 0.8204(2) 0.059(3) Uani 1 1 d U . .
H25A H 0.0828 0.6423 0.8206 0.070 Uiso 1 1 calc R . .
C26 C 0.0876(8) 0.5265(8) 0.8415(2) 0.044(3) Uani 1 1 d U . .
H26A H 0.0668 0.5482 0.8562 0.052 Uiso 1 1 calc R . .
N31 N 0.2590(7) 0.4424(7) 0.88393(17) 0.042(3) Uani 1 1 d U . .
C32 C 0.2857(9) 0.4124(10) 0.9054(2) 0.041(3) Uani 1 1 d U . .
C33 C 0.3866(8) 0.4706(9) 0.9164(2) 0.047(3) Uani 1 1 d U . .
H33A H 0.4049 0.4462 0.9311 0.057 Uiso 1 1 calc R . .
C34 C 0.4624(10) 0.5704(10) 0.9043(2) 0.059(4) Uani 1 1 d U . .
H34A H 0.5321 0.6169 0.9117 0.071 Uiso 1 1 calc R . .
C35 C 0.4368(10) 0.6008(10) 0.8821(2) 0.061(4) Uani 1 1 d U . .
H35A H 0.4906 0.6648 0.8737 0.074 Uiso 1 1 calc R . .
C36 C 0.3330(10) 0.5382(9) 0.8721(2) 0.059(4) Uani 1 1 d U . .
H36A H 0.3130 0.5607 0.8573 0.071 Uiso 1 1 calc R . .
N41 N 0.0988(7) 0.2609(7) 0.90267(16) 0.037(3) Uani 1 1 d U . .
C42 C 0.1973(9) 0.3063(9) 0.91598(19) 0.030(2) Uani 1 1 d U . .
C43 C 0.2034(10) 0.2528(9) 0.93623(19) 0.045(3) Uani 1 1 d U . .
H43A H 0.2712 0.2850 0.9450 0.054 Uiso 1 1 calc R . .
C44 C 0.1198(10) 0.1566(9) 0.9449(2) 0.049(3) Uani 1 1 d U . .
H44A H 0.1277 0.1229 0.9594 0.059 Uiso 1 1 calc R . .
C45 C 0.0209(10) 0.1090(10) 0.9316(2) 0.050(3) Uani 1 1 d U . .
H45A H -0.0401 0.0411 0.9368 0.060 Uiso 1 1 calc R . .
C46 C 0.0135(9) 0.1624(9) 0.9106(2) 0.043(3) Uani 1 1 d U . .
H46A H -0.0533 0.1294 0.9014 0.052 Uiso 1 1 calc R . .
N51 N 0.0494(6) 0.6194(7) 1.00291(15) 0.033(2) Uani 1 1 d U . .
C52 C 0.0580(8) 0.5544(9) 1.02043(19) 0.032(3) Uani 1 1 d U . .
C53 C 0.0745(9) 0.5858(9) 1.04633(18) 0.048(3) Uani 1 1 d U . .
H53A H 0.0828 0.5411 1.0583 0.058 Uiso 1 1 calc R . .
C54 C 0.0778(9) 0.6816(10) 1.0530(2) 0.052(3) Uani 1 1 d U . .
H54A H 0.0894 0.7039 1.0699 0.062 Uiso 1 1 calc R . .
C55 C 0.0646(9) 0.7461(9) 1.0357(2) 0.058(3) Uani 1 1 d U . .
H55A H 0.0647 0.8114 1.0404 0.069 Uiso 1 1 calc R . .
C56 C 0.0510(9) 0.7121(10) 1.0108(2) 0.048(3) Uani 1 1 d U . .
H56A H 0.0424 0.7568 0.9988 0.058 Uiso 1 1 calc R . .
N61 N 0.0407(7) 0.4390(8) 0.98637(15) 0.034(2) Uani 1 1 d U . .
C62 C 0.0496(8) 0.4540(10) 1.0115(2) 0.036(3) Uani 1 1 d U . .
C63 C 0.0462(9) 0.3706(10) 1.0268(2) 0.059(3) Uani 1 1 d U . .
H63A H 0.0564 0.3820 1.0442 0.071 Uiso 1 1 calc R . .
C64 C 0.0277(9) 0.2712(10) 1.0165(2) 0.065(4) Uani 1 1 d U . .
H64A H 0.0210 0.2134 1.0268 0.078 Uiso 1 1 calc R . .
C65 C 0.0194(9) 0.2579(10) 0.9908(2) 0.058(3) Uani 1 1 d U . .
H65A H 0.0109 0.1928 0.9833 0.069 Uiso 1 1 calc R . .
C66 C 0.0241(9) 0.3445(9) 0.9761(2) 0.052(3) Uani 1 1 d U . .
H66A H 0.0153 0.3353 0.9587 0.063 Uiso 1 1 calc R . .
N71 N 0.2082(6) 0.6622(7) 0.96194(15) 0.032(2) Uani 1 1 d U . .
C72 C 0.2395(9) 0.7470(10) 0.9462(2) 0.044(3) Uani 1 1 d U . .
C73 C 0.3477(10) 0.8085(9) 0.9375(2) 0.057(3) Uani 1 1 d U . .
H73A H 0.3708 0.8727 0.9278 0.069 Uiso 1 1 calc R . .
C74 C 0.4220(10) 0.7702(9) 0.9440(2) 0.060(3) Uani 1 1 d U . .
H74A H 0.4945 0.8066 0.9374 0.071 Uiso 1 1 calc R . .
C75 C 0.3905(10) 0.6832(9) 0.9592(2) 0.051(3) Uani 1 1 d U . .
H75A H 0.4396 0.6580 0.9637 0.061 Uiso 1 1 calc R . .
C76 C 0.2824(9) 0.6317(9) 0.9681(2) 0.040(3) Uani 1 1 d U . .
H76A H 0.2598 0.5715 0.9792 0.048 Uiso 1 1 calc R . .
N81 N 0.0557(7) 0.7025(7) 0.94918(15) 0.034(2) Uani 1 1 d U . .
C82 C 0.1551(10) 0.7783(9) 0.94059(19) 0.037(3) Uani 1 1 d U . .
C83 C 0.1721(10) 0.8699(9) 0.92591(18) 0.054(3) Uani 1 1 d U . .
H83A H 0.2423 0.9202 0.9192 0.065 Uiso 1 1 calc R . .
C84 C 0.0794(11) 0.8821(10) 0.9218(2) 0.060(4) Uani 1 1 d U . .
H84A H 0.0850 0.9394 0.9114 0.072 Uiso 1 1 calc R . .
C85 C -0.0150(10) 0.8133(10) 0.9325(2) 0.051(3) Uani 1 1 d U . .
H85A H -0.0756 0.8254 0.9309 0.061 Uiso 1 1 calc R . .
C86 C -0.0269(9) 0.7266(9) 0.9455(2) 0.048(3) Uani 1 1 d U . .
H86A H -0.0968 0.6789 0.9527 0.057 Uiso 1 1 calc R . .
P1 P 0.3888(3) 0.1372(3) 0.89259(7) 0.0548(11) Uani 1 1 d U . .
F11 F 0.3388(6) 0.1235(5) 0.91983(10) 0.082(2) Uani 1 1 d U . .
F12 F 0.3612(5) 0.2330(5) 0.88659(10) 0.0621(18) Uani 1 1 d U . .
F13 F 0.5060(5) 0.2302(6) 0.90238(14) 0.096(3) Uani 1 1 d U . .
F14 F 0.2725(5) 0.0468(5) 0.88158(11) 0.074(2) Uani 1 1 d U . .
F15 F 0.4413(5) 0.1537(6) 0.86603(12) 0.084(2) Uani 1 1 d U . .
F16 F 0.4176(6) 0.0452(6) 0.89979(12) 0.092(2) Uani 1 1 d U . .
P2 P -0.1400(3) 0.1199(3) 0.77337(8) 0.0639(12) Uani 1 1 d U . .
F21 F -0.1232(11) 0.1787(9) 0.74984(16) 0.229(5) Uani 1 1 d U . .
F22 F -0.1621(7) 0.0574(7) 0.79860(14) 0.133(3) Uani 1 1 d U . .
F23 F -0.2185(8) 0.0090(6) 0.76095(18) 0.169(4) Uani 1 1 d U . .
F24 F -0.0674(6) 0.2265(6) 0.78748(16) 0.139(3) Uani 1 1 d U . .
F25 F -0.0428(6) 0.0944(6) 0.77010(15) 0.107(3) Uani 1 1 d U . .
F26 F -0.2390(7) 0.1397(7) 0.77839(18) 0.160(4) Uani 1 1 d U . .
P3 P 0.3839(3) 0.3839(3) 1.0000 0.0524(14) Uani 1 2 d SU . .
F31 F 0.4977(6) 0.4977(6) 1.0000 0.104(4) Uani 1 2 d SU . .
F32 F 0.2716(5) 0.2716(5) 1.0000 0.059(3) Uani 1 2 d SU . .
F33 F 0.3315(5) 0.4401(5) 0.98311(12) 0.073(2) Uani 1 1 d U . .
F34 F 0.4208(5) 0.3464(5) 0.97561(11) 0.062(2) Uani 1 1 d U . .
P4 P -0.1140(4) 0.8860(4) 1.0000 0.0537(15) Uani 1 2 d SU . .
F41 F 0.0084(5) 0.9205(6) 0.99246(15) 0.111(3) Uani 1 1 d U . .
F42 F -0.1472(6) 0.7651(5) 0.99255(12) 0.082(2) Uani 1 1 d U . .
F43 F -0.1360(6) 0.9109(6) 0.97313(13) 0.107(3) Uani 1 1 d U . .
O1 O 0.104(3) 0.380(2) 0.7416(5) 0.075(10) Uani 0.25 1 d PU . .
O2 O 0.6198(14) 0.6623(13) 0.9637(3) 0.111(7) Uani 0.50 1 d PU . .
O3 O 0.358(3) -0.158(3) 0.8628(6) 0.113(14) Uani 0.25 1 d PU . .

loop_
_atom_site_aniso_label
_atom_site_aniso_U_11
_atom_site_aniso_U_22
_atom_site_aniso_U_33
_atom_site_aniso_U_23
_atom_site_aniso_U_13
_atom_site_aniso_U_12
Ru1 0.0307(7) 0.0257(6) 0.0381(7) -0.0027(6) -0.0009(6) 0.0096(6)
Ru2 0.0384(7) 0.0344(6) 0.0335(7) 0.0002(6) -0.0015(6) 0.0226(6)
N1 0.033(5) 0.006(5) 0.036(5) -0.001(4) 0.004(4) 0.013(4)
C2 0.032(6) 0.024(6) 0.028(7) -0.009(5) -0.004(5) 0.019(5)
N3 0.034(5) 0.028(5) 0.029(6) -0.006(4) -0.001(4) 0.017(5)
C4 0.030(5) 0.030(6) 0.043(7) -0.004(5) 0.001(5) 0.024(5)
C5 0.032(5) 0.023(6) 0.034(6) 0.002(5) 0.005(5) 0.005(5)
N1' 0.017(5) 0.022(5) 0.053(6) -0.006(4) 0.002(4) 0.006(4)
C2' 0.023(5) 0.040(7) 0.042(7) -0.007(5) -0.002(5) 0.018(5)
C3' 0.024(6) 0.100(9) 0.064(9) -0.037(7) -0.020(6) 0.031(7)
C4' 0.029(7) 0.124(11) 0.065(10) -0.041(7) -0.015(6) 0.021(7)
C5' 0.022(6) 0.088(9) 0.063(8) -0.036(7) -0.002(6) 0.006(7)
C6' 0.036(6) 0.045(7) 0.052(7) -0.017(5) 0.002(6) 0.016(6)
N1" 0.025(5) 0.026(5) 0.040(6) 0.002(5) -0.002(4) 0.018(5)
C2" 0.039(5) 0.038(7) 0.034(7) -0.005(5) 0.014(5) 0.018(6)
C3" 0.037(6) 0.065(8) 0.039(8) -0.013(6) 0.001(6) 0.018(7)
C4" 0.026(6) 0.074(9) 0.051(9) 0.017(7) 0.009(6) 0.016(7)
C5" 0.034(6) 0.055(8) 0.051(8) 0.009(6) 0.016(6) 0.030(6)
C6" 0.040(6) 0.052(7) 0.029(7) -0.004(6) 0.006(5) 0.031(6)
N11 0.053(6) 0.013(5) 0.040(6) 0.001(5) 0.009(5) 0.015(5)
C12 0.065(7) 0.029(6) 0.021(6) -0.010(5) -0.016(6) 0.023(5)
C13 0.115(9) 0.052(8) 0.040(6) -0.026(6) -0.024(7) 0.056(7)
C14 0.094(8) 0.076(9) 0.049(7) -0.022(7) -0.007(8) 0.064(7)
C15 0.080(8) 0.065(8) 0.067(9) -0.005(7) -0.001(8) 0.056(7)
C16 0.074(8) 0.035(7) 0.033(7) 0.011(6) 0.006(7) 0.029(6)
N21 0.023(5) 0.018(5) 0.040(5) -0.003(4) -0.001(4) -0.003(4)
C22 0.034(6) 0.022(6) 0.039(7) 0.001(5) 0.003(6) 0.011(5)
C23 0.042(7) 0.050(8) 0.053(7) 0.004(6) -0.003(7) 0.024(6)
C24 0.091(9) 0.056(8) 0.044(7) 0.027(7) 0.005(7) 0.039(7)
C25 0.084(9) 0.039(7) 0.057(9) -0.003(6) -0.005(8) 0.033(6)
C26 0.052(7) 0.024(7) 0.044(7) -0.001(6) 0.003(7) 0.011(6)
N31 0.057(6) 0.030(5) 0.045(6) -0.006(5) -0.003(5) 0.027(5)
C32 0.037(6) 0.043(7) 0.039(7) 0.004(5) 0.003(6) 0.016(5)
C33 0.040(6) 0.050(8) 0.055(8) 0.003(6) -0.003(6) 0.025(6)
C34 0.043(7) 0.046(8) 0.071(9) -0.004(7) 0.001(7) 0.010(6)
C35 0.056(8) 0.048(8) 0.067(10) 0.010(7) -0.003(7) 0.016(6)
C36 0.077(9) 0.022(7) 0.067(8) -0.002(6) -0.009(7) 0.017(7)
N41 0.030(5) 0.037(6) 0.046(6) 0.009(5) -0.003(5) 0.018(4)
C42 0.040(6) 0.035(6) 0.032(7) -0.010(5) -0.005(5) 0.030(5)
C43 0.060(7) 0.045(7) 0.040(7) 0.010(6) -0.008(6) 0.034(6)
C44 0.072(9) 0.042(7) 0.047(8) 0.014(6) 0.010(6) 0.038(7)
C45 0.062(7) 0.047(8) 0.035(9) 0.003(6) 0.019(6) 0.023(6)
C46 0.026(6) 0.047(7) 0.056(8) 0.004(6) 0.016(6) 0.018(5)
N51 0.028(5) 0.043(6) 0.030(6) -0.001(4) 0.006(5) 0.020(5)
C52 0.024(6) 0.058(6) 0.023(6) -0.017(5) -0.014(6) 0.027(5)
C53 0.062(8) 0.067(8) 0.019(5) 0.004(6) 0.021(6) 0.035(7)
C54 0.047(7) 0.074(8) 0.041(7) -0.026(6) -0.017(7) 0.035(7)
C55 0.067(7) 0.082(8) 0.053(8) -0.030(6) -0.021(8) 0.059(7)
C56 0.065(7) 0.074(8) 0.034(7) -0.001(6) 0.000(7) 0.057(7)
N61 0.041(5) 0.052(6) 0.032(5) 0.000(5) -0.002(5) 0.041(5)
C62 0.031(6) 0.059(6) 0.039(6) 0.005(5) 0.015(6) 0.038(6)
C63 0.061(8) 0.065(8) 0.048(7) 0.021(6) 0.004(7) 0.028(8)
C64 0.067(8) 0.042(7) 0.074(8) 0.037(7) 0.018(8) 0.019(7)
C65 0.049(7) 0.055(7) 0.074(8) 0.023(7) 0.009(8) 0.029(6)
C66 0.065(7) 0.044(7) 0.053(7) 0.019(5) 0.041(7) 0.030(7)
N71 0.030(5) 0.021(6) 0.041(6) 0.011(4) 0.003(5) 0.009(5)
C72 0.038(6) 0.038(7) 0.049(8) 0.012(6) 0.009(6) 0.014(6)
C73 0.047(7) 0.039(7) 0.075(9) 0.016(6) 0.017(7) 0.014(6)
C74 0.036(7) 0.044(8) 0.082(9) -0.004(6) 0.015(7) 0.008(6)
C75 0.034(6) 0.054(8) 0.062(9) 0.005(6) 0.003(7) 0.019(7)
C76 0.038(7) 0.030(7) 0.051(8) -0.004(6) 0.000(6) 0.016(5)
N81 0.042(6) 0.045(6) 0.025(6) 0.000(5) 0.007(5) 0.028(5)
C82 0.054(6) 0.032(7) 0.031(7) 0.002(5) -0.001(6) 0.026(6)
C83 0.070(7) 0.051(7) 0.021(7) 0.008(5) -0.015(6) 0.016(6)
C84 0.090(9) 0.046(8) 0.048(9) 0.017(6) -0.012(8) 0.036(7)
C85 0.074(8) 0.056(9) 0.038(9) 0.005(6) -0.009(7) 0.044(7)
C86 0.060(7) 0.055(8) 0.042(8) 0.011(6) 0.015(6) 0.039(6)
P1 0.044(2) 0.056(3) 0.063(3) 0.013(2) -0.001(2) 0.024(2)
F11 0.096(6) 0.081(5) 0.058(4) 0.020(4) 0.018(4) 0.037(4)
F12 0.040(4) 0.059(4) 0.084(5) 0.027(4) 0.014(4) 0.023(4)
F13 0.051(4) 0.087(5) 0.119(6) 0.023(5) -0.038(4) 0.011(4)
F14 0.058(4) 0.061(4) 0.075(5) 0.021(4) -0.011(4) 0.010(4)
F15 0.089(5) 0.102(6) 0.078(5) 0.019(4) 0.025(4) 0.062(5)
F16 0.100(6) 0.081(5) 0.118(6) 0.029(5) -0.001(5) 0.063(4)
P2 0.091(3) 0.051(3) 0.067(3) -0.014(2) -0.032(3) 0.049(3)
F21 0.452(16) 0.219(9) 0.094(6) 0.064(6) 0.012(7) 0.226(11)
F22 0.162(9) 0.148(7) 0.105(6) 0.050(5) 0.039(6) 0.088(6)
F23 0.188(8) 0.097(5) 0.280(9) -0.126(6) -0.173(8) 0.114(6)
F24 0.127(6) 0.067(5) 0.239(8) -0.066(5) -0.123(6) 0.061(5)
F25 0.072(5) 0.097(6) 0.150(8) -0.013(5) 0.018(5) 0.040(5)
F26 0.115(6) 0.126(8) 0.293(10) -0.117(7) -0.097(7) 0.102(6)
P3 0.048(2) 0.048(2) 0.057(4) -0.0060(17) 0.0060(17) 0.020(3)
F31 0.068(4) 0.068(4) 0.132(10) -0.031(4) 0.031(4) 0.001(5)
F32 0.039(4) 0.039(4) 0.085(8) -0.005(3) 0.005(3) 0.009(4)
F33 0.106(5) 0.061(5) 0.082(6) 0.018(4) 0.016(4) 0.063(4)
F34 0.036(4) 0.082(5) 0.066(5) -0.020(4) 0.007(4) 0.028(4)
P4 0.055(3) 0.055(3) 0.066(4) 0.0005(16) -0.0005(16) 0.040(3)
F41 0.036(4) 0.086(6) 0.199(8) 0.003(6) 0.004(5) 0.021(4)
F42 0.095(6) 0.056(4) 0.090(6) -0.029(4) -0.002(5) 0.034(4)
F43 0.122(7) 0.177(8) 0.072(6) 0.046(6) 0.026(5) 0.112(7)
O1 0.076(13) 0.078(13) 0.075(13) -0.005(9) 0.018(9) 0.041(9)
O2 0.086(10) 0.120(10) 0.116(10) 0.000(8) -0.010(8) 0.042(8)
O3 0.126(17) 0.113(16) 0.107(17) -0.020(10) -0.013(10) 0.066(11)

loop_
_atom_type_symbol
_atom_type_description
_atom_type_scat_dispersion_real
_atom_type_scat_dispersion_imag
_atom_type_scat_source
C C 0.0033 0.0016 'International Tables Vol C Tables 4.2.6.8 and 6.1.1.4'
H H 0.0000 0.0000 'International Tables Vol C Tables 4.2.6.8 and 6.1.1.4'
N N 0.0061 0.0033 'International Tables Vol C Tables 4.2.6.8 and 6.1.1.4'
F F 0.0171 0.0103 'International Tables Vol C Tables 4.2.6.8 and 6.1.1.4'
P P 0.1023 0.0942 'International Tables Vol C Tables 4.2.6.8 and 6.1.1.4'
Ru Ru -1.2594 0.8363 'International Tables Vol C Tables 4.2.6.8 and 6.1.1.4'
O O 0.0106 0.0060 'International Tables Vol C Tables 4.2.6.8 and 6.1.1.4'

loop_
_geom_angle_atom_site_label_1
_geom_angle_atom_site_label_2
_geom_angle_atom_site_label_3
_geom_angle
_geom_angle_site_symmetry_1
_geom_angle_site_symmetry_3
_geom_angle_publ_flag
N21 Ru1 N41 174.3(4) . . ?
N21 Ru1 N1 99.2(3) . . ?
N41 Ru1 N1 84.8(3) . . ?
N21 Ru1 N11 78.2(3) . . ?
N41 Ru1 N11 97.9(3) . . ?
N1 Ru1 N11 177.3(3) . . ?
N21 Ru1 N31 97.2(3) . . ?
N41 Ru1 N31 78.5(4) . . ?
N1 Ru1 N31 91.5(3) . . ?
N11 Ru1 N31 89.3(3) . . ?
N21 Ru1 N1' 87.0(3) . . ?
N41 Ru1 N1' 97.8(3) . . ?
N1 Ru1 N1' 78.4(3) . . ?
N11 Ru1 N1' 100.9(3) . . ?
N31 Ru1 N1' 169.6(4) . . ?
N3 Ru2 N81 87.9(3) . . ?
N3 Ru2 N51 173.1(3) . . ?
N81 Ru2 N51 98.9(3) . . ?
N3 Ru2 N71 89.1(3) . . ?
N81 Ru2 N71 77.6(4) . . ?
N51 Ru2 N71 93.0(3) . . ?
N3 Ru2 N61 94.3(3) . . ?
N81 Ru2 N61 174.9(4) . . ?
N51 Ru2 N61 78.9(3) . . ?
N71 Ru2 N61 97.8(3) . . ?
N3 Ru2 N1" 78.8(4) . . ?
N81 Ru2 N1" 94.2(3) . . ?
N51 Ru2 N1" 99.9(3) . . ?
N71 Ru2 N1" 165.7(3) . . ?
N61 Ru2 N1" 90.8(3) . . ?
C2 N1 C5 107.1(8) . . ?
C2 N1 Ru1 134.2(7) . . ?
C5 N1 Ru1 116.3(7) . . ?
N3 C2 N1 112.5(10) . . ?
N3 C2 H2A 123.8 . . ?
N1 C2 H2A 123.8 . . ?
C2 N3 C4 109.2(9) . . ?
C2 N3 Ru2 135.3(8) . . ?
C4 N3 Ru2 115.3(7) . . ?
N3 C4 C2" 115.9(11) . . ?
N3 C4 C5 106.4(9) . . ?
C2" C4 C5 137.6(11) . . ?
C4 C5 N1 104.9(9) . . ?
C4 C5 C2' 142.9(10) . . ?
N1 C5 C2' 112.0(10) . . ?
C2' N1' C6' 119.3(9) . . ?
C2' N1' Ru1 116.8(7) . . ?
C6' N1' Ru1 123.6(7) . . ?
N1' C2' C3' 120.9(10) . . ?
N1' C2' C5 115.6(10) . . ?
C3' C2' C5 123.4(10) . . ?
C4' C3' C2' 116.5(11) . . ?
C4' C3' H3'A 121.7 . . ?
C2' C3' H3'A 121.7 . . ?
C3' C4' C5' 124.4(12) . . ?
C3' C4' H4'A 117.8 . . ?
C5' C4' H4'A 117.8 . . ?
C4' C5' C6' 115.1(11) . . ?
C4' C5' H5'A 122.5 . . ?
C6' C5' H5'A 122.5 . . ?
N1' C6' C5' 123.4(10) . . ?
N1' C6' H6'A 118.3 . . ?
C5' C6' H6'A 118.3 . . ?
C6" N1" C2" 121.9(10) . . ?
C6" N1" Ru2 123.7(8) . . ?
C2" N1" Ru2 114.4(8) . . ?
N1" C2" C4 115.6(11) . . ?
N1" C2" C3" 118.2(11) . . ?
C4 C2" C3" 126.0(12) . . ?
C4" C3" C2" 119.7(12) . . ?
C4" C3" H3"A 120.2 . . ?
C2" C3" H3"A 120.2 . . ?
C3" C4" C5" 122.0(12) . . ?
C3" C4" H4"A 119.0 . . ?
C5" C4" H4"A 119.0 . . ?
C4" C5" C6" 117.3(11) . . ?
C4" C5" H5"A 121.4 . . ?
C6" C5" H5"A 121.4 . . ?
N1" C6" C5" 120.8(10) . . ?
N1" C6" H6"A 119.6 . . ?
C5" C6" H6"A 119.6 . . ?
C12 N11 C16 118.8(9) . . ?
C12 N11 Ru1 117.1(7) . . ?
C16 N11 Ru1 123.7(8) . . ?
N11 C12 C13 122.4(10) . . ?
N11 C12 C22 113.7(10) . . ?
C13 C12 C22 123.8(11) . . ?
C14 C13 C12 117.2(11) . . ?
C14 C13 H13A 121.4 . . ?
C12 C13 H13A 121.4 . . ?
C15 C14 C13 121.7(12) . . ?
C15 C14 H14A 119.1 . . ?
C13 C14 H14A 119.1 . . ?
C14 C15 C16 117.9(12) . . ?
C14 C15 H15A 121.0 . . ?
C16 C15 H15A 121.0 . . ?
N11 C16 C15 121.7(11) . . ?
N11 C16 H16A 119.1 . . ?
C15 C16 H16A 119.1 . . ?
C26 N21 C22 116.9(10) . . ?
C26 N21 Ru1 127.1(8) . . ?
C22 N21 Ru1 116.0(7) . . ?
C23 C22 N21 121.3(10) . . ?
C23 C22 C12 123.7(11) . . ?
N21 C22 C12 114.6(11) . . ?
C24 C23 C22 117.6(12) . . ?
C24 C23 H23A 121.2 . . ?
C22 C23 H23A 121.2 . . ?
C25 C24 C23 121.6(13) . . ?
C25 C24 H24A 119.2 . . ?
C23 C24 H24A 119.2 . . ?
C26 C25 C24 119.0(13) . . ?
C26 C25 H25A 120.5 . . ?
C24 C25 H25A 120.5 . . ?
C25 C26 N21 123.6(11) . . ?
C25 C26 H26A 118.2 . . ?
N21 C26 H26A 118.2 . . ?
C32 N31 C36 120.8(11) . . ?
C32 N31 Ru1 116.4(8) . . ?
C36 N31 Ru1 122.2(8) . . ?
N31 C32 C33 123.6(12) . . ?
N31 C32 C42 114.7(11) . . ?
C33 C32 C42 121.7(12) . . ?
C32 C33 C34 115.4(11) . . ?
C32 C33 H33A 122.3 . . ?
C34 C33 H33A 122.3 . . ?
C35 C34 C33 121.4(12) . . ?
C35 C34 H34A 119.3 . . ?
C33 C34 H34A 119.3 . . ?
C36 C35 C34 119.9(13) . . ?
C36 C35 H35A 120.1 . . ?
C34 C35 H35A 120.1 . . ?
N31 C36 C35 118.7(12) . . ?
N31 C36 H36A 120.6 . . ?
C35 C36 H36A 120.6 . . ?
C46 N41 C42 117.9(10) . . ?
C46 N41 Ru1 125.9(8) . . ?
C42 N41 Ru1 116.2(7) . . ?
C43 C42 N41 119.1(11) . . ?
C43 C42 C32 127.6(12) . . ?
N41 C42 C32 113.4(10) . . ?
C42 C43 C44 124.6(12) . . ?
C42 C43 H43A 117.7 . . ?
C44 C43 H43A 117.7 . . ?
C43 C44 C45 117.1(12) . . ?
C43 C44 H44A 121.4 . . ?
C45 C44 H44A 121.4 . . ?
C46 C45 C44 119.0(12) . . ?
C46 C45 H45A 120.5 . . ?
C44 C45 H45A 120.5 . . ?
N41 C46 C45 122.3(12) . . ?
N41 C46 H46A 118.8 . . ?
C45 C46 H46A 118.8 . . ?
C56 N51 C52 117.2(9) . . ?
C56 N51 Ru2 127.4(8) . . ?
C52 N51 Ru2 115.3(7) . . ?
N51 C52 C62 115.6(10) . . ?
N51 C52 C53 121.4(10) . . ?
C62 C52 C53 123.0(11) . . ?
C54 C53 C52 118.4(11) . . ?
C54 C53 H53A 120.8 . . ?
C52 C53 H53A 120.8 . . ?
C53 C54 C55 121.0(12) . . ?
C53 C54 H54A 119.5 . . ?
C55 C54 H54A 119.5 . . ?
C54 C55 C56 117.8(12) . . ?
C54 C55 H55A 121.1 . . ?
C56 C55 H55A 121.1 . . ?
N51 C56 C55 124.1(11) . . ?
N51 C56 H56A 118.0 . . ?
C55 C56 H56A 118.0 . . ?
C66 N61 C62 121.0(10) . . ?
C66 N61 Ru2 124.9(8) . . ?
C62 N61 Ru2 113.9(8) . . ?
N61 C62 C63 119.5(11) . . ?
N61 C62 C52 116.1(11) . . ?
C63 C62 C52 124.4(11) . . ?
C64 C63 C62 120.0(12) . . ?
C64 C63 H63A 120.0 . . ?
C62 C63 H63A 120.0 . . ?
C65 C64 C63 119.5(12) . . ?
C65 C64 H64A 120.3 . . ?
C63 C64 H64A 120.3 . . ?
C64 C65 C66 118.1(13) . . ?
C64 C65 H65A 120.9 . . ?
C66 C65 H65A 120.9 . . ?
N61 C66 C65 121.7(12) . . ?
N61 C66 H66A 119.2 . . ?
C65 C66 H66A 119.2 . . ?
C72 N71 C76 118.2(10) . . ?
C72 N71 Ru2 114.8(7) . . ?
C76 N71 Ru2 125.0(8) . . ?
N71 C72 C73 122.2(11) . . ?
N71 C72 C82 115.8(10) . . ?
C73 C72 C82 121.8(11) . . ?
C72 C73 C74 117.0(11) . . ?
C72 C73 H73A 121.5 . . ?
C74 C73 H73A 121.5 . . ?
C75 C74 C73 121.1(12) . . ?
C75 C74 H74A 119.4 . . ?
C73 C74 H74A 119.4 . . ?
C74 C75 C76 117.1(12) . . ?
C74 C75 H75A 121.4 . . ?
C76 C75 H75A 121.4 . . ?
N71 C76 C75 124.1(11) . . ?
N71 C76 H76A 118.0 . . ?
C75 C76 H76A 118.0 . . ?
C82 N81 C86 115.2(10) . . ?
C82 N81 Ru2 118.6(8) . . ?
C86 N81 Ru2 126.2(8) . . ?
N81 C82 C83 123.0(11) . . ?
N81 C82 C72 111.1(10) . . ?
C83 C82 C72 125.6(12) . . ?
C84 C83 C82 116.6(12) . . ?
C84 C83 H83A 121.7 . . ?
C82 C83 H83A 121.7 . . ?
C85 C84 C83 119.5(13) . . ?
C85 C84 H84A 120.3 . . ?
C83 C84 H84A 120.3 . . ?
C84 C85 C86 121.1(13) . . ?
C84 C85 H85A 119.4 . . ?
C86 C85 H85A 119.5 . . ?
C85 C86 N81 124.0(12) . . ?
C85 C86 H86A 118.0 . . ?
N81 C86 H86A 118.0 . . ?
F15 P1 F16 93.1(4) . . ?
F15 P1 F13 88.1(4) . . ?
F16 P1 F13 90.4(4) . . ?
F15 P1 F14 89.7(4) . . ?
F16 P1 F14 91.2(4) . . ?
F13 P1 F14 177.4(4) . . ?
F15 P1 F11 178.3(5) . . ?
F16 P1 F11 87.3(4) . . ?
F13 P1 F11 90.3(4) . . ?
F14 P1 F11 91.9(4) . . ?
F15 P1 F12 89.0(4) . . ?
F16 P1 F12 177.3(4) . . ?
F13 P1 F12 87.9(4) . . ?
F14 P1 F12 90.6(4) . . ?
F11 P1 F12 90.6(4) . . ?
F21 P2 F24 92.4(6) . . ?
F21 P2 F23 91.4(6) . . ?
F24 P2 F23 175.6(6) . . ?
F21 P2 F22 177.9(7) . . ?
F24 P2 F22 87.9(5) . . ?
F23 P2 F22 88.3(5) . . ?
F21 P2 F26 87.7(6) . . ?
F24 P2 F26 87.6(5) . . ?
F23 P2 F26 90.3(5) . . ?
F22 P2 F26 90.2(6) . . ?
F21 P2 F25 96.6(6) . . ?
F24 P2 F25 92.8(4) . . ?
F23 P2 F25 89.1(5) . . ?
F22 P2 F25 85.5(4) . . ?
F26 P2 F25 175.7(6) . . ?
F32 P3 F34 89.9(3) . 4_557 ?
F32 P3 F34 89.9(3) . . ?
F34 P3 F34 179.7(6) 4_557 . ?
F32 P3 F31 180.0(7) . . ?
F34 P3 F31 90.1(3) 4_557 . ?
F34 P3 F31 90.1(3) . . ?
F32 P3 F33 91.0(3) . 4_557 ?
F34 P3 F33 89.8(3) 4_557 4_557 ?
F34 P3 F33 90.2(3) . 4_557 ?
F31 P3 F33 89.0(3) . 4_557 ?
F32 P3 F33 91.0(3) . . ?
F34 P3 F33 90.2(3) 4_557 . ?
F34 P3 F33 89.8(3) . . ?
F31 P3 F33 89.0(3) . . ?
F33 P3 F33 178.1(6) 4_557 . ?
F43 P4 F43 178.5(8) 4_467 . ?
F43 P4 F42 91.1(4) 4_467 4_467 ?
F43 P4 F42 89.9(4) . 4_467 ?
F43 P4 F42 89.9(4) 4_467 . ?
F43 P4 F42 91.1(4) . . ?
F42 P4 F42 93.0(6) 4_467 . ?
F43 P4 F41 89.9(4) 4_467 4_467 ?
F43 P4 F41 89.1(4) . 4_467 ?
F42 P4 F41 87.4(4) 4_467 4_467 ?
F42 P4 F41 179.6(5) . 4_467 ?
F43 P4 F41 89.1(4) 4_467 . ?
F43 P4 F41 89.9(4) . . ?
F42 P4 F41 179.6(5) 4_467 . ?
F42 P4 F41 87.4(4) . . ?
F41 P4 F41 92.2(6) 4_467 . ?

loop_
_geom_bond_atom_site_label_1
_geom_bond_atom_site_label_2
_geom_bond_distance
_geom_bond_site_symmetry_2
_geom_bond_publ_flag
Ru1 N21 2.029(8) . ?
Ru1 N41 2.055(8) . ?
Ru1 N1 2.064(7) . ?
Ru1 N11 2.067(8) . ?
Ru1 N31 2.077(9) . ?
Ru1 N1' 2.087(8) . ?
Ru2 N3 2.027(8) . ?
Ru2 N81 2.043(8) . ?
Ru2 N51 2.053(8) . ?
Ru2 N71 2.054(8) . ?
Ru2 N61 2.081(8) . ?
Ru2 N1" 2.101(8) . ?
N1 C2 1.329(11) . ?
N1 C5 1.437(11) . ?
C2 N3 1.313(10) . ?
C2 H2A 0.9500 . ?
N3 C4 1.386(11) . ?
C4 C2" 1.432(13) . ?
C4 C5 1.436(12) . ?
C5 C2' 1.487(13) . ?
N1' C2' 1.362(11) . ?
N1' C6' 1.390(11) . ?
C2' C3' 1.456(13) . ?
C3' C4' 1.381(14) . ?
C3' H3'A 0.9500 . ?
C4' C5' 1.406(13) . ?
C4' H4'A 0.9500 . ?
C5' C6' 1.408(13) . ?
C5' H5'A 0.9500 . ?
C6' H6'A 0.9500 . ?
N1" C6" 1.336(11) . ?
N1" C2" 1.348(12) . ?
C2" C3" 1.432(13) . ?
C3" C4" 1.354(13) . ?
C3" H3"A 0.9500 . ?
C4" C5" 1.356(13) . ?
C4" H4"A 0.9500 . ?
C5" C6" 1.433(12) . ?
C5" H5"A 0.9500 . ?
C6" H6"A 0.9500 . ?
N11 C12 1.351(11) . ?
N11 C16 1.369(11) . ?
C12 C13 1.410(12) . ?
C12 C22 1.452(13) . ?
C13 C14 1.386(13) . ?
C13 H13A 0.9500 . ?
C14 C15 1.380(13) . ?
C14 H14A 0.9500 . ?
C15 C16 1.401(13) . ?
C15 H15A 0.9500 . ?
C16 H16A 0.9500 . ?
N21 C26 1.355(10) . ?
N21 C22 1.397(12) . ?
C22 C23 1.396(13) . ?
C23 C24 1.375(13) . ?
C23 H23A 0.9500 . ?
C24 C25 1.361(13) . ?
C24 H24A 0.9500 . ?
C25 C26 1.350(12) . ?
C25 H25A 0.9500 . ?
C26 H26A 0.9500 . ?
N31 C32 1.349(12) . ?
N31 C36 1.377(12) . ?
C32 C33 1.368(12) . ?
C32 C42 1.495(13) . ?
C33 C34 1.424(13) . ?
C33 H33A 0.9500 . ?
C34 C35 1.381(14) . ?
C34 H34A 0.9500 . ?
C35 C36 1.380(14) . ?
C35 H35A 0.9500 . ?
C36 H36A 0.9500 . ?
N41 C46 1.367(12) . ?
N41 C42 1.397(11) . ?
C42 C43 1.353(12) . ?
C43 C44 1.354(13) . ?
C43 H43A 0.9500 . ?
C44 C45 1.400(13) . ?
C44 H44A 0.9500 . ?
C45 C46 1.392(13) . ?
C45 H45A 0.9500 . ?
C46 H46A 0.9500 . ?
N51 C56 1.360(12) . ?
N51 C52 1.360(11) . ?
C52 C62 1.438(13) . ?
C52 C53 1.450(12) . ?
C53 C54 1.371(13) . ?
C53 H53A 0.9500 . ?
C54 C55 1.377(13) . ?
C54 H54A 0.9500 . ?
C55 C56 1.406(12) . ?
C55 H55A 0.9500 . ?
C56 H56A 0.9500 . ?
N61 C66 1.346(12) . ?
N61 C62 1.368(11) . ?
C62 C63 1.415(13) . ?
C63 C64 1.402(14) . ?
C63 H63A 0.9500 . ?
C64 C65 1.397(14) . ?
C64 H64A 0.9500 . ?
C65 C66 1.423(13) . ?
C65 H65A 0.9500 . ?
C66 H66A 0.9500 . ?
N71 C72 1.343(12) . ?
N71 C76 1.351(11) . ?
C72 C73 1.399(14) . ?
C72 C82 1.487(14) . ?
C73 C74 1.434(14) . ?
C73 H73A 0.9500 . ?
C74 C75 1.350(13) . ?
C74 H74A 0.9500 . ?
C75 C76 1.399(13) . ?
C75 H75A 0.9500 . ?
C76 H76A 0.9500 . ?
N81 C82 1.345(12) . ?
N81 C86 1.373(11) . ?
C82 C83 1.424(13) . ?
C83 C84 1.411(14) . ?
C83 H83A 0.9500 . ?
C84 C85 1.320(14) . ?
C84 H84A 0.9500 . ?
C85 C86 1.343(13) . ?
C85 H85A 0.9500 . ?
C86 H86A 0.9500 . ?
P1 F15 1.575(6) . ?
P1 F16 1.581(6) . ?
P1 F13 1.594(7) . ?
P1 F14 1.599(6) . ?
P1 F11 1.600(6) . ?
P1 F12 1.607(6) . ?
P2 F21 1.468(8) . ?
P2 F24 1.526(7) . ?
P2 F23 1.541(7) . ?
P2 F22 1.566(7) . ?
P2 F26 1.569(8) . ?
P2 F25 1.585(8) . ?
P3 F32 1.575(9) . ?
P3 F34 1.597(6) 4_557 ?
P3 F34 1.597(6) . ?
P3 F31 1.598(9) . ?
P3 F33 1.604(6) 4_557 ?
P3 F33 1.604(6) . ?
P4 F43 1.559(7) 4_467 ?
P4 F43 1.559(7) . ?
P4 F42 1.570(6) 4_467 ?
P4 F42 1.570(6) . ?
P4 F41 1.586(7) 4_467 ?
P4 F41 1.586(7) . ?

loop_
_geom_torsion_atom_site_label_1
_geom_torsion_atom_site_label_2
_geom_torsion_atom_site_label_3
_geom_torsion_atom_site_label_4
_geom_torsion
_geom_torsion_site_symmetry_1
_geom_torsion_site_symmetry_2
_geom_torsion_site_symmetry_3
_geom_torsion_site_symmetry_4
_geom_torsion_publ_flag
N21 Ru1 N1 C2 -107.6(9) . . . . ?
N41 Ru1 N1 C2 68.3(9) . . . . ?
N11 Ru1 N1 C2 -116(7) . . . . ?
N31 Ru1 N1 C2 -10.0(9) . . . . ?
N1' Ru1 N1 C2 167.4(10) . . . . ?
N21 Ru1 N1 C5 92.7(7) . . . . ?
N41 Ru1 N1 C5 -91.4(7) . . . . ?
N11 Ru1 N1 C5 84(7) . . . . ?
N31 Ru1 N1 C5 -169.8(7) . . . . ?
N1' Ru1 N1 C5 7.6(7) . . . . ?
C5 N1 C2 N3 0.4(11) . . . . ?
Ru1 N1 C2 N3 -160.6(7) . . . . ?
N1 C2 N3 C4 -0.5(12) . . . . ?
N1 C2 N3 Ru2 172.9(6) . . . . ?
N81 Ru2 N3 C2 91.5(10) . . . . ?
N51 Ru2 N3 C2 -94(3) . . . . ?
N71 Ru2 N3 C2 13.9(10) . . . . ?
N61 Ru2 N3 C2 -83.9(10) . . . . ?
N1" Ru2 N3 C2 -173.9(10) . . . . ?
N81 Ru2 N3 C4 -95.4(7) . . . . ?
N51 Ru2 N3 C4 79(3) . . . . ?
N71 Ru2 N3 C4 -173.0(7) . . . . ?
N61 Ru2 N3 C4 89.2(7) . . . . ?
N1" Ru2 N3 C4 -0.8(7) . . . . ?
C2 N3 C4 C2" 176.6(9) . . . . ?
Ru2 N3 C4 C2" 1.7(12) . . . . ?
C2 N3 C4 C5 0.4(11) . . . . ?
Ru2 N3 C4 C5 -174.5(6) . . . . ?
N3 C4 C5 N1 -0.1(10) . . . . ?
C2" C4 C5 N1 -175.1(12) . . . . ?
N3 C4 C5 C2' 173.8(13) . . . . ?
C2" C4 C5 C2' -1(3) . . . . ?
C2 N1 C5 C4 -0.2(10) . . . . ?
Ru1 N1 C5 C4 164.8(6) . . . . ?
C2 N1 C5 C2' -176.2(8) . . . . ?
Ru1 N1 C5 C2' -11.3(11) . . . . ?
N21 Ru1 N1' C2' -102.3(7) . . . . ?
N41 Ru1 N1' C2' 80.7(7) . . . . ?
N1 Ru1 N1' C2' -2.3(7) . . . . ?
N11 Ru1 N1' C2' -179.7(7) . . . . ?
N31 Ru1 N1' C2' 12(2) . . . . ?
N21 Ru1 N1' C6' 71.3(8) . . . . ?
N41 Ru1 N1' C6' -105.7(8) . . . . ?
N1 Ru1 N1' C6' 171.3(8) . . . . ?
N11 Ru1 N1' C6' -6.0(8) . . . . ?
N31 Ru1 N1' C6' -174.2(16) . . . . ?
C6' N1' C2' C3' -0.7(15) . . . . ?
Ru1 N1' C2' C3' 173.2(8) . . . . ?
C6' N1' C2' C5 -177.1(9) . . . . ?
Ru1 N1' C2' C5 -3.2(12) . . . . ?
C4 C5 C2' N1' -164.4(13) . . . . ?
N1 C5 C2' N1' 9.3(13) . . . . ?
C4 C5 C2' C3' 19(2) . . . . ?
N1 C5 C2' C3' -167.0(10) . . . . ?
N1' C2' C3' C4' -2.0(17) . . . . ?
C5 C2' C3' C4' 174.1(11) . . . . ?
C2' C3' C4' C5' 7(2) . . . . ?
C3' C4' C5' C6' -8(2) . . . . ?
C2' N1' C6' C5' -0.9(16) . . . . ?
Ru1 N1' C6' C5' -174.4(9) . . . . ?
C4' C5' C6' N1' 5.1(17) . . . . ?
N3 Ru2 N1" C6" -177.9(9) . . . . ?
N81 Ru2 N1" C6" -90.9(9) . . . . ?
N51 Ru2 N1" C6" 8.9(9) . . . . ?
N71 Ru2 N1" C6" -145.0(13) . . . . ?
N61 Ru2 N1" C6" 87.8(8) . . . . ?
N3 Ru2 N1" C2" -0.3(7) . . . . ?
N81 Ru2 N1" C2" 86.7(8) . . . . ?
N51 Ru2 N1" C2" -173.5(8) . . . . ?
N71 Ru2 N1" C2" 32.7(17) . . . . ?
N61 Ru2 N1" C2" -94.5(8) . . . . ?
C6" N1" C2" C4 179.0(9) . . . . ?
Ru2 N1" C2" C4 1.3(12) . . . . ?
C6" N1" C2" C3" 3.5(16) . . . . ?
Ru2 N1" C2" C3" -174.1(8) . . . . ?
N3 C4 C2" N1" -2.0(15) . . . . ?
C5 C4 C2" N1" 172.6(11) . . . . ?
N3 C4 C2" C3" 173.0(10) . . . . ?
C5 C4 C2" C3" -12(2) . . . . ?
N1" C2" C3" C4" -2.7(18) . . . . ?
C4 C2" C3" C4" -177.6(11) . . . . ?
C2" C3" C4" C5" 2(2) . . . . ?
C3" C4" C5" C6" -2.9(19) . . . . ?
C2" N1" C6" C5" -4.1(16) . . . . ?
Ru2 N1" C6" C5" 173.4(7) . . . . ?
C4" C5" C6" N1" 3.6(16) . . . . ?
N21 Ru1 N11 C12 2.5(8) . . . . ?
N41 Ru1 N11 C12 -173.3(8) . . . . ?
N1 Ru1 N11 C12 11(8) . . . . ?
N31 Ru1 N11 C12 -95.0(8) . . . . ?
N1' Ru1 N11 C12 87.1(8) . . . . ?
N21 Ru1 N11 C16 175.5(9) . . . . ?
N41 Ru1 N11 C16 -0.4(9) . . . . ?
N1 Ru1 N11 C16 -176(7) . . . . ?
N31 Ru1 N11 C16 78.0(9) . . . . ?
N1' Ru1 N11 C16 -99.9(8) . . . . ?
C16 N11 C12 C13 3.5(17) . . . . ?
Ru1 N11 C12 C13 176.8(9) . . . . ?
C16 N11 C12 C22 -179.3(9) . . . . ?
Ru1 N11 C12 C22 -6.0(13) . . . . ?
N11 C12 C13 C14 -1.8(19) . . . . ?
C22 C12 C13 C14 -178.8(11) . . . . ?
C12 C13 C14 C15 -2(2) . . . . ?
C13 C14 C15 C16 4(2) . . . . ?
C12 N11 C16 C15 -1.4(16) . . . . ?
Ru1 N11 C16 C15 -174.3(8) . . . . ?
C14 C15 C16 N11 -2.1(18) . . . . ?
N41 Ru1 N21 C26 -134(3) . . . . ?
N1 Ru1 N21 C26 -0.1(9) . . . . ?
N11 Ru1 N21 C26 179.5(9) . . . . ?
N31 Ru1 N21 C26 -92.8(9) . . . . ?
N1' Ru1 N21 C26 77.7(9) . . . . ?
N41 Ru1 N21 C22 48(4) . . . . ?
N1 Ru1 N21 C22 -178.0(7) . . . . ?
N11 Ru1 N21 C22 1.6(7) . . . . ?
N31 Ru1 N21 C22 89.3(7) . . . . ?
N1' Ru1 N21 C22 -100.2(7) . . . . ?
C26 N21 C22 C23 3.6(15) . . . . ?
Ru1 N21 C22 C23 -178.3(8) . . . . ?
C26 N21 C22 C12 176.7(9) . . . . ?
Ru1 N21 C22 C12 -5.2(12) . . . . ?
N11 C12 C22 C23 -179.9(10) . . . . ?
C13 C12 C22 C23 -2.7(19) . . . . ?
N11 C12 C22 N21 7.2(15) . . . . ?
C13 C12 C22 N21 -175.6(10) . . . . ?
N21 C22 C23 C24 -4.9(17) . . . . ?
C12 C22 C23 C24 -177.3(11) . . . . ?
C22 C23 C24 C25 4.2(19) . . . . ?
C23 C24 C25 C26 -2(2) . . . . ?
C24 C25 C26 N21 1.0(19) . . . . ?
C22 N21 C26 C25 -1.6(16) . . . . ?
Ru1 N21 C26 C25 -179.4(9) . . . . ?
N21 Ru1 N31 C32 175.6(8) . . . . ?
N41 Ru1 N31 C32 -8.2(8) . . . . ?
N1 Ru1 N31 C32 76.2(8) . . . . ?
N11 Ru1 N31 C32 -106.4(8) . . . . ?
N1' Ru1 N31 C32 62(2) . . . . ?
N21 Ru1 N31 C36 4.9(9) . . . . ?
N41 Ru1 N31 C36 -178.9(9) . . . . ?
N1 Ru1 N31 C36 -94.6(8) . . . . ?
N11 Ru1 N31 C36 82.8(9) . . . . ?
N1' Ru1 N31 C36 -108.8(19) . . . . ?
C36 N31 C32 C33 -2.4(18) . . . . ?
Ru1 N31 C32 C33 -173.3(9) . . . . ?
C36 N31 C32 C42 -179.7(9) . . . . ?
Ru1 N31 C32 C42 9.5(13) . . . . ?
N31 C32 C33 C34 3.1(18) . . . . ?
C42 C32 C33 C34 -179.8(10) . . . . ?
C32 C33 C34 C35 -4.3(18) . . . . ?
C33 C34 C35 C36 5(2) . . . . ?
C32 N31 C36 C35 2.6(17) . . . . ?
Ru1 N31 C36 C35 172.9(9) . . . . ?
C34 C35 C36 N31 -3.8(19) . . . . ?
N21 Ru1 N41 C46 -134(3) . . . . ?
N1 Ru1 N41 C46 92.0(9) . . . . ?
N11 Ru1 N41 C46 -87.8(9) . . . . ?
N31 Ru1 N41 C46 -175.5(9) . . . . ?
N1' Ru1 N41 C46 14.4(9) . . . . ?
N21 Ru1 N41 C42 47(4) . . . . ?
N1 Ru1 N41 C42 -87.2(7) . . . . ?
N11 Ru1 N41 C42 93.0(7) . . . . ?
N31 Ru1 N41 C42 5.3(7) . . . . ?
N1' Ru1 N41 C42 -164.8(7) . . . . ?
C46 N41 C42 C43 -1.4(15) . . . . ?
Ru1 N41 C42 C43 177.9(7) . . . . ?
C46 N41 C42 C32 178.6(9) . . . . ?
Ru1 N41 C42 C32 -2.1(11) . . . . ?
N31 C32 C42 C43 175.2(10) . . . . ?
C33 C32 C42 C43 -2.1(19) . . . . ?
N31 C32 C42 N41 -4.8(14) . . . . ?
C33 C32 C42 N41 177.9(10) . . . . ?
N41 C42 C43 C44 -0.2(17) . . . . ?
C32 C42 C43 C44 179.8(11) . . . . ?
C42 C43 C44 C45 1.2(18) . . . . ?
C43 C44 C45 C46 -0.6(17) . . . . ?
C42 N41 C46 C45 2.0(16) . . . . ?
Ru1 N41 C46 C45 -177.2(8) . . . . ?
C44 C45 C46 N41 -1.0(17) . . . . ?
N3 Ru2 N51 C56 -167(3) . . . . ?
N81 Ru2 N51 C56 6.6(9) . . . . ?
N71 Ru2 N51 C56 84.5(9) . . . . ?
N61 Ru2 N51 C56 -178.2(9) . . . . ?
N1" Ru2 N51 C56 -89.3(9) . . . . ?
N3 Ru2 N51 C52 15(3) . . . . ?
N81 Ru2 N51 C52 -171.0(7) . . . . ?
N71 Ru2 N51 C52 -93.2(8) . . . . ?
N61 Ru2 N51 C52 4.2(7) . . . . ?
N1" Ru2 N51 C52 93.1(7) . . . . ?
C56 N51 C52 C62 176.6(9) . . . . ?
Ru2 N51 C52 C62 -5.5(12) . . . . ?
C56 N51 C52 C53 -3.5(15) . . . . ?
Ru2 N51 C52 C53 174.4(8) . . . . ?
N51 C52 C53 C54 2.1(16) . . . . ?
C62 C52 C53 C54 -178.0(10) . . . . ?
C52 C53 C54 C55 0.7(18) . . . . ?
C53 C54 C55 C56 -1.9(18) . . . . ?
C52 N51 C56 C55 2.3(16) . . . . ?
Ru2 N51 C56 C55 -175.3(8) . . . . ?
C54 C55 C56 N51 0.4(18) . . . . ?
N3 Ru2 N61 C66 -6.2(9) . . . . ?
N81 Ru2 N61 C66 -122(4) . . . . ?
N51 Ru2 N61 C66 172.5(9) . . . . ?
N71 Ru2 N61 C66 -95.9(9) . . . . ?
N1" Ru2 N61 C66 72.6(9) . . . . ?
N3 Ru2 N61 C62 179.1(7) . . . . ?
N81 Ru2 N61 C62 64(4) . . . . ?
N51 Ru2 N61 C62 -2.2(7) . . . . ?
N71 Ru2 N61 C62 89.4(7) . . . . ?
N1" Ru2 N61 C62 -102.1(7) . . . . ?
C66 N61 C62 C63 2.8(15) . . . . ?
Ru2 N61 C62 C63 177.6(8) . . . . ?
C66 N61 C62 C52 -174.9(9) . . . . ?
Ru2 N61 C62 C52 -0.1(11) . . . . ?
N51 C52 C62 N61 3.7(14) . . . . ?
C53 C52 C62 N61 -176.2(9) . . . . ?
N51 C52 C62 C63 -173.9(10) . . . . ?
C53 C52 C62 C63 6.2(17) . . . . ?
N61 C62 C63 C64 -3.4(16) . . . . ?
C52 C62 C63 C64 174.1(11) . . . . ?
C62 C63 C64 C65 3.8(18) . . . . ?
C63 C64 C65 C66 -3.4(18) . . . . ?
C62 N61 C66 C65 -2.5(16) . . . . ?
Ru2 N61 C66 C65 -176.8(8) . . . . ?
C64 C65 C66 N61 2.8(17) . . . . ?
N3 Ru2 N71 C72 75.6(8) . . . . ?
N81 Ru2 N71 C72 -12.5(8) . . . . ?
N51 Ru2 N71 C72 -110.9(9) . . . . ?
N61 Ru2 N71 C72 169.8(8) . . . . ?
N1" Ru2 N71 C72 43.3(18) . . . . ?
N3 Ru2 N71 C76 -88.1(9) . . . . ?
N81 Ru2 N71 C76 -176.2(10) . . . . ?
N51 Ru2 N71 C76 85.3(9) . . . . ?
N61 Ru2 N71 C76 6.1(10) . . . . ?
N1" Ru2 N71 C76 -120.4(14) . . . . ?
C76 N71 C72 C73 -4.3(18) . . . . ?
Ru2 N71 C72 C73 -169.2(9) . . . . ?
C76 N71 C72 C82 -178.7(10) . . . . ?
Ru2 N71 C72 C82 16.4(13) . . . . ?
N71 C72 C73 C74 6.4(19) . . . . ?
C82 C72 C73 C74 -179.6(10) . . . . ?
C72 C73 C74 C75 -4.5(19) . . . . ?
C73 C74 C75 C76 0.8(19) . . . . ?
C72 N71 C76 C75 0.2(18) . . . . ?
Ru2 N71 C76 C75 163.4(8) . . . . ?
C74 C75 C76 N71 1.5(18) . . . . ?
N3 Ru2 N81 C82 -82.8(8) . . . . ?
N51 Ru2 N81 C82 97.9(8) . . . . ?
N71 Ru2 N81 C82 6.7(7) . . . . ?
N61 Ru2 N81 C82 33(4) . . . . ?
N1" Ru2 N81 C82 -161.4(8) . . . . ?
N3 Ru2 N81 C86 99.3(9) . . . . ?
N51 Ru2 N81 C86 -80.0(9) . . . . ?
N71 Ru2 N81 C86 -171.2(9) . . . . ?
N61 Ru2 N81 C86 -145(3) . . . . ?
N1" Ru2 N81 C86 20.7(9) . . . . ?
C86 N81 C82 C83 -8.0(15) . . . . ?
Ru2 N81 C82 C83 173.9(8) . . . . ?
C86 N81 C82 C72 177.8(9) . . . . ?
Ru2 N81 C82 C72 -0.3(12) . . . . ?
N71 C72 C82 N81 -10.6(15) . . . . ?
C73 C72 C82 N81 175.0(11) . . . . ?
N71 C72 C82 C83 175.4(10) . . . . ?
C73 C72 C82 C83 1.0(19) . . . . ?
N81 C82 C83 C84 3.7(17) . . . . ?
C72 C82 C83 C84 177.1(11) . . . . ?
C82 C83 C84 C85 3.4(19) . . . . ?
C83 C84 C85 C86 -6(2) . . . . ?
C84 C85 C86 N81 1(2) . . . . ?
C82 N81 C86 C85 5.9(16) . . . . ?
Ru2 N81 C86 C85 -176.2(8) . . . . ?
